data_4071471
loop_
_publ_author_name
'Gott, Andrew L.'
'McGowan, Patrick C.'
'Temple, Claire N.'

_publ_section_title
;
 Controlling the Coordination Mode of 1,4,7-Triazacyclononane Complexes of
 Rhodium and Iridium and Evaluating Their Behavior as Phenylacetylene
 Polymerization Catalysts
;
_journal_issue 12
_journal_name_full Organometallics
_journal_page_first 2852
_journal_paper_doi 10.1021/om800180a
_journal_volume 27
_journal_year 2008
_chemical_formula_sum 'C22 H42 Cl2 Ir N3'
_chemical_formula_weight 611.68
_chemical_name_common in_paper_2
_chemical_name_systematic
; 
 ? 
;
_space_group_IT_number 61
_symmetry_cell_setting orthorhombic
_symmetry_space_group_name_Hall '-P 2ac 2ab'
_symmetry_space_group_name_H-M 'P b c a'
_atom_sites_solution_hydrogens geom
_atom_sites_solution_primary direct
_atom_sites_solution_secondary difmap
_audit_creation_method SHELXL-97
_cell_angle_alpha 90.00
_cell_angle_beta 90.00
_cell_angle_gamma 90.00
_cell_formula_units_Z 16
_cell_length_a 13.53900(1)
_cell_length_b 23.09800(1)
_cell_length_c 32.2790(2)
_cell_measurement_temperature 173(2)
_cell_volume 10094.41(6)
_computing_cell_refinement 'DENZO-SMN (Otwinowski & Minor, 1996)'
_computing_data_collection 'COLLECT (Nonius, 1999)'
_computing_data_reduction 'DENZO-SMN (Otwinowski & Minor, 1996)'
_computing_molecular_graphics 'XSeed (Barbour, 2001)''
_computing_publication_material 'WC (Thornton-Pett, 2000)'
_computing_structure_refinement 'SHELXL-97 (Sheldrick, 1997)'
_computing_structure_solution 'SHELXS-97 (Sheldrick, 1990)'
_diffrn_ambient_temperature 173(2)
_diffrn_measured_fraction_theta_full 0.999
_diffrn_measured_fraction_theta_max 0.999
_diffrn_measurement_device_type 'Nonius KappaCCD area detector diffractometer'
_diffrn_measurement_method
;
    Detector set at 30mm from sample with different 2theta offsets 
    1 degree phi exposures for chi=0 degree settings
    1 degree omega exposures for chi=90 degree settings
;
_diffrn_radiation_monochromator graphite
_diffrn_radiation_source 'fine-focus sealed tube'
_diffrn_radiation_type MoK\a
_diffrn_radiation_wavelength 0.71073
_diffrn_reflns_av_R_equivalents 0.1944
_diffrn_reflns_av_sigmaI/netI 0.0526
_diffrn_reflns_limit_h_max 17
_diffrn_reflns_limit_h_min -17
_diffrn_reflns_limit_k_max 29
_diffrn_reflns_limit_k_min -29
_diffrn_reflns_limit_l_max 41
_diffrn_reflns_limit_l_min -41
_diffrn_reflns_number 192275
_diffrn_reflns_theta_full 27.48
_diffrn_reflns_theta_max 27.48
_diffrn_reflns_theta_min 2.52
_exptl_absorpt_coefficient_mu 11.030
_exptl_absorpt_correction_type multi-scan
_exptl_crystal_colour Orange
_exptl_crystal_density_diffrn 1.610
_exptl_crystal_density_method 'not measured'
_exptl_crystal_description Block
_exptl_crystal_F_000 9792
_exptl_crystal_size_max 0.43
_exptl_crystal_size_mid 0.20
_exptl_crystal_size_min 0.13
_refine_diff_density_max 4.953
_refine_diff_density_min -4.954
_refine_diff_density_rms 0.390
_refine_ls_extinction_method none
_refine_ls_goodness_of_fit_ref 1.080
_refine_ls_hydrogen_treatment mixed
_refine_ls_matrix_type full
_refine_ls_number_parameters 523
_refine_ls_number_reflns 11570
_refine_ls_number_restraints 17
_refine_ls_restrained_S_all 1.081
_refine_ls_R_factor_all 0.0688
_refine_ls_R_factor_gt 0.0480
_refine_ls_shift/su_max 0.002
_refine_ls_shift/su_mean 0.000
_refine_ls_structure_factor_coef Fsqd
_refine_ls_weighting_details 'calc w=1/[\s^2^(Fo^2^)+(0.0642P)^2^+58.0809P] where P=(Fo^2^+2Fc^2^)/3'
_refine_ls_weighting_scheme calc
_refine_ls_wR_factor_gt 0.1251
_refine_ls_wR_factor_ref 0.1481
_reflns_number_gt 9104
_reflns_number_total 11570
_reflns_threshold_expression >2sigma(I)
_cod_data_source_file om800180a-file001.cif
_cod_data_source_block c:\x-rays~1\unfini~1\ct114a\shelxl
_cod_depositor_comments
;
The following automatic conversions were performed:

'_symmetry_cell_setting' value 'Orthorhombic' changed to
'orthorhombic' according to
/home/saulius/struct/CIF-dictionaries/cif_core.dic dictionary named
'cif_core.dic' version 2.4.1 from 2010-06-29.

Automatic conversion script
Id: cif_fix_values 1715 2011-07-08 13:25:40Z adriana 
;
_cod_original_cell_volume 10094.41(11)
_cod_original_sg_symbol_H-M Pbca
_cod_database_code 4071471

loop_
_symmetry_equiv_pos_as_xyz
'x, y, z'
'-x+1/2, -y, z+1/2'
'x+1/2, -y+1/2, -z'
'-x, y+1/2, -z+1/2'
'-x, -y, -z'
'x-1/2, y, -z-1/2'
'-x-1/2, y-1/2, z'
'x, -y-1/2, z-1/2'

loop_
_atom_site_label
_atom_site_type_symbol
_atom_site_fract_x
_atom_site_fract_y
_atom_site_fract_z
_atom_site_U_iso_or_equiv
_atom_site_adp_type
_atom_site_occupancy
_atom_site_symmetry_multiplicity
_atom_site_calc_flag
_atom_site_refinement_flags
Ir2 Ir 0.679200(17) 0.077255(10) 0.192724(7) 0.02904(9) Uani 1 1 d .
Ir1 Ir 1.33356(3) -0.184909(13) 0.467041(9) 0.04644(11) Uani 1 1 d D
Cl3 Cl 0.78933(13) 0.08002(8) 0.25114(5) 0.0412(4) Uani 1 1 d .
Cl4 Cl 0.74449(13) -0.01614(7) 0.17468(5) 0.0407(4) Uani 1 1 d .
Cl2 Cl 1.23513(19) -0.26940(9) 0.45486(8) 0.0643(6) Uani 1 1 d .
Cl1 Cl 1.22225(19) -0.15885(11) 0.52243(7) 0.0654(6) Uani 1 1 d .
N6 N 0.5615(5) -0.0882(2) 0.26171(19) 0.0420(14) Uani 1 1 d .
N4 N 0.5867(4) 0.0310(2) 0.23652(16) 0.0298(11) Uani 1 1 d .
H4 H 0.6287 0.0055 0.2502 0.036 Uiso 1 1 calc R
C43 C 0.5311(6) -0.0705(3) 0.2209(2) 0.0430(16) Uani 1 1 d .
H43A H 0.4723 -0.0932 0.2126 0.052 Uiso 1 1 calc R
H43B H 0.5847 -0.0792 0.2010 0.052 Uiso 1 1 calc R
N1 N 1.4071(5) -0.2372(3) 0.51349(19) 0.0497(16) Uani 1 1 d .
H1 H 1.3567 -0.2531 0.5294 0.060 Uiso 1 1 calc R
C27 C 0.7184(5) 0.1140(3) 0.1330(2) 0.0365(14) Uani 1 1 d .
C26 C 0.6127(5) 0.1021(3) 0.1346(2) 0.0346(14) Uani 1 1 d .
C28 C 0.7897(6) 0.0891(3) 0.1023(2) 0.0461(17) Uani 1 1 d .
H28A H 0.7916 0.1136 0.0776 0.069 Uiso 1 1 calc R
H28B H 0.7685 0.0500 0.0946 0.069 Uiso 1 1 calc R
H28C H 0.8557 0.0873 0.1147 0.069 Uiso 1 1 calc R
C23 C 0.7411(5) 0.1543(3) 0.1645(2) 0.0394(15) Uani 1 1 d .
C25 C 0.5714(5) 0.1368(3) 0.1677(2) 0.0374(15) Uani 1 1 d .
C39 C 0.4892(6) -0.0851(3) 0.2948(2) 0.0474(18) Uani 1 1 d .
H39A H 0.4680 -0.1248 0.3023 0.057 Uiso 1 1 calc R
H39B H 0.4304 -0.0638 0.2849 0.057 Uiso 1 1 calc R
C32 C 0.5542(6) 0.0663(4) 0.1046(2) 0.053(2) Uani 1 1 d .
H32A H 0.5332 0.0906 0.0813 0.079 Uiso 1 1 calc R
H32B H 0.4959 0.0505 0.1185 0.079 Uiso 1 1 calc R
H32C H 0.5952 0.0345 0.0942 0.079 Uiso 1 1 calc R
C40 C 0.6213(7) -0.1418(4) 0.2635(3) 0.059(2) Uani 1 1 d .
H40 H 0.6232 -0.1535 0.2933 0.070 Uiso 1 1 calc R
C24 C 0.6511(6) 0.1681(3) 0.1867(2) 0.0382(15) Uani 1 1 d .
C44 C 0.5063(5) -0.0059(3) 0.2185(2) 0.0365(14) Uani 1 1 d .
H44A H 0.4958 0.0051 0.1892 0.044 Uiso 1 1 calc R
H44B H 0.4440 0.0015 0.2337 0.044 Uiso 1 1 calc R
C41 C 0.7258(7) -0.1319(4) 0.2511(3) 0.060(2) Uani 1 1 d .
H41A H 0.7284 -0.1207 0.2218 0.090 Uiso 1 1 calc R
H41B H 0.7638 -0.1676 0.2552 0.090 Uiso 1 1 calc R
H41C H 0.7542 -0.1009 0.2681 0.090 Uiso 1 1 calc R
C30 C 0.6425(8) 0.2122(3) 0.2207(3) 0.057(2) Uani 1 1 d .
H30A H 0.6451 0.2512 0.2087 0.085 Uiso 1 1 calc R
H30B H 0.6973 0.2073 0.2402 0.085 Uiso 1 1 calc R
H30C H 0.5797 0.2070 0.2353 0.085 Uiso 1 1 calc R
C22 C 1.4687(7) -0.2029(4) 0.5430(3) 0.061(2) Uani 1 1 d .
H22A H 1.5313 -0.2238 0.5481 0.074 Uiso 1 1 calc R
H22B H 1.4852 -0.1652 0.5301 0.074 Uiso 1 1 calc R
C11 C 1.4609(8) -0.2879(5) 0.4954(3) 0.073(3) Uani 1 1 d .
H11A H 1.5215 -0.2738 0.4815 0.087 Uiso 1 1 calc R
H11B H 1.4186 -0.3062 0.4741 0.087 Uiso 1 1 calc R
N5 N 0.5786(5) -0.0010(3) 0.32341(17) 0.0416(14) Uani 1 1 d .
N2 N 1.3752(6) -0.2447(3) 0.6008(2) 0.0547(17) Uani 1 1 d .
C34 C 0.5097(6) 0.0428(3) 0.3081(2) 0.0423(16) Uani 1 1 d .
H34A H 0.4986 0.0722 0.3298 0.051 Uiso 1 1 calc R
H34B H 0.4455 0.0243 0.3017 0.051 Uiso 1 1 calc R
C33 C 0.5493(5) 0.0721(3) 0.26942(19) 0.0308(13) Uani 1 1 d .
H33A H 0.4962 0.0962 0.2573 0.037 Uiso 1 1 calc R
H33B H 0.6039 0.0982 0.2775 0.037 Uiso 1 1 calc R
C38 C 0.5300(6) -0.0552(3) 0.3329(2) 0.0488(18) Uani 1 1 d .
H38A H 0.4752 -0.0478 0.3526 0.059 Uiso 1 1 calc R
H38B H 0.5776 -0.0813 0.3468 0.059 Uiso 1 1 calc R
C29 C 0.8420(6) 0.1786(4) 0.1734(3) 0.052(2) Uani 1 1 d .
H29A H 0.8923 0.1537 0.1607 0.079 Uiso 1 1 calc R
H29B H 0.8525 0.1803 0.2034 0.079 Uiso 1 1 calc R
H29C H 0.8470 0.2177 0.1617 0.079 Uiso 1 1 calc R
C31 C 0.4641(6) 0.1426(4) 0.1768(3) 0.053(2) Uani 1 1 d .
H31A H 0.4553 0.1597 0.2043 0.079 Uiso 1 1 calc R
H31B H 0.4330 0.1043 0.1760 0.079 Uiso 1 1 calc R
H31C H 0.4333 0.1676 0.1559 0.079 Uiso 1 1 calc R
N3 N 1.4041(6) -0.3521(3) 0.5528(2) 0.065(2) Uani 1 1 d .
C35 C 0.6514(7) 0.0200(4) 0.3528(2) 0.054(2) Uani 1 1 d .
H35 H 0.6689 0.0601 0.3437 0.065 Uiso 1 1 calc R
C17 C 1.4441(7) -0.2885(4) 0.6135(3) 0.062(2) Uani 1 1 d .
H17A H 1.4443 -0.2899 0.6442 0.075 Uiso 1 1 calc R
H17B H 1.5110 -0.2763 0.6046 0.075 Uiso 1 1 calc R
C16 C 1.4260(8) -0.3485(5) 0.5976(3) 0.073(3) Uani 1 1 d .
H16A H 1.4850 -0.3724 0.6035 0.088 Uiso 1 1 calc R
H16B H 1.3699 -0.3655 0.6131 0.088 Uiso 1 1 calc R
C21 C 1.4188(8) -0.1923(4) 0.5831(3) 0.065(2) Uani 1 1 d .
H21A H 1.4673 -0.1762 0.6030 0.077 Uiso 1 1 calc R
H21B H 1.3662 -0.1631 0.5791 0.077 Uiso 1 1 calc R
C12 C 1.4896(9) -0.3337(5) 0.5277(3) 0.086(4) Uani 1 1 d .
H12A H 1.5179 -0.3678 0.5135 0.103 Uiso 1 1 calc R
H12B H 1.5410 -0.3175 0.5463 0.103 Uiso 1 1 calc R
C2 C 1.3150(8) -0.1558(3) 0.4039(2) 0.058(2) Uani 1 1 d D
C1 C 1.4127(8) -0.1792(4) 0.4094(2) 0.058(2) Uani 1 1 d D
C3 C 1.3016(8) -0.1079(3) 0.4308(2) 0.061(2) Uani 1 1 d D
C4 C 1.3903(9) -0.1006(4) 0.4540(3) 0.068(3) Uani 1 1 d D
C42 C 0.5721(9) -0.1926(4) 0.2400(4) 0.084(4) Uani 1 1 d .
H42A H 0.5802 -0.1869 0.2101 0.125 Uiso 1 1 calc R
H42B H 0.5016 -0.1940 0.2468 0.125 Uiso 1 1 calc R
H42C H 0.6034 -0.2291 0.2482 0.125 Uiso 1 1 calc R
C36 C 0.6133(9) 0.0255(5) 0.3976(3) 0.074(3) Uani 1 1 d .
H36A H 0.5552 0.0507 0.3981 0.110 Uiso 1 1 calc R
H36B H 0.6653 0.0420 0.4151 0.110 Uiso 1 1 calc R
H36C H 0.5953 -0.0129 0.4080 0.110 Uiso 1 1 calc R
C37 C 0.7453(8) -0.0147(5) 0.3506(3) 0.075(3) Uani 1 1 d .
H37A H 0.7340 -0.0532 0.3623 0.112 Uiso 1 1 calc R
H37B H 0.7972 0.0050 0.3663 0.112 Uiso 1 1 calc R
H37C H 0.7658 -0.0184 0.3216 0.112 Uiso 1 1 calc R
C13 C 1.3512(9) -0.4081(4) 0.5447(3) 0.071(3) Uani 1 1 d .
H13 H 1.2968 -0.4123 0.5654 0.085 Uiso 1 1 calc R
C18 C 1.2973(9) -0.2287(5) 0.6303(3) 0.069(3) Uani 1 1 d .
H18 H 1.2527 -0.2007 0.6158 0.083 Uiso 1 1 calc R
C15 C 1.3081(9) -0.4097(5) 0.5032(4) 0.081(3) Uani 1 1 d .
H15A H 1.2578 -0.3794 0.5008 0.122 Uiso 1 1 calc R
H15B H 1.2776 -0.4476 0.4985 0.122 Uiso 1 1 calc R
H15C H 1.3599 -0.4032 0.4826 0.122 Uiso 1 1 calc R
C5 C 1.4618(8) -0.1433(5) 0.4403(3) 0.070(3) Uani 1 1 d D
C8 C 1.2412(9) -0.1772(4) 0.3733(3) 0.075(3) Uani 1 1 d D
H8A H 1.1759 -0.1616 0.3801 0.112 Uiso 1 1 calc R
H8B H 1.2390 -0.2196 0.3741 0.112 Uiso 1 1 calc R
H8C H 1.2603 -0.1645 0.3454 0.112 Uiso 1 1 calc R
C19 C 1.2345(9) -0.2815(6) 0.6419(4) 0.097(4) Uani 1 1 d .
H19A H 1.2034 -0.2973 0.6169 0.146 Uiso 1 1 calc R
H19B H 1.1832 -0.2699 0.6616 0.146 Uiso 1 1 calc R
H19C H 1.2766 -0.3111 0.6545 0.146 Uiso 1 1 calc R
C7 C 1.4573(9) -0.2293(5) 0.3859(3) 0.075(3) Uani 1 1 d D
H7A H 1.4066 -0.2588 0.3810 0.113 Uiso 1 1 calc R
H7B H 1.5114 -0.2461 0.4021 0.113 Uiso 1 1 calc R
H7C H 1.4829 -0.2155 0.3592 0.113 Uiso 1 1 calc R
C20 C 1.3368(11) -0.1981(7) 0.6691(3) 0.108(5) Uani 1 1 d .
H20A H 1.3881 -0.2221 0.6819 0.163 Uiso 1 1 calc R
H20B H 1.2827 -0.1923 0.6888 0.163 Uiso 1 1 calc R
H20C H 1.3648 -0.1606 0.6613 0.163 Uiso 1 1 calc R
C14 C 1.4208(10) -0.4609(5) 0.5488(5) 0.105(5) Uani 1 1 d .
H14A H 1.4728 -0.4586 0.5277 0.157 Uiso 1 1 calc R
H14B H 1.3829 -0.4967 0.5448 0.157 Uiso 1 1 calc R
H14C H 1.4509 -0.4611 0.5764 0.157 Uiso 1 1 calc R
C6 C 1.5659(8) -0.1483(6) 0.4520(3) 0.098(5) Uani 1 1 d D
H6A H 1.5844 -0.1892 0.4535 0.147 Uiso 1 1 calc R
H6B H 1.5763 -0.1301 0.4791 0.147 Uiso 1 1 calc R
H6C H 1.6069 -0.1288 0.4312 0.147 Uiso 1 1 calc R
C10 C 1.4111(10) -0.0519(5) 0.4843(3) 0.092(4) Uani 1 1 d D
H10A H 1.4206 -0.0157 0.4691 0.138 Uiso 1 1 calc R
H10B H 1.4709 -0.0609 0.5001 0.138 Uiso 1 1 calc R
H10C H 1.3551 -0.0478 0.5033 0.138 Uiso 1 1 calc R
C9 C 1.2099(10) -0.0706(4) 0.4350(4) 0.085(3) Uani 1 1 d D
H9A H 1.2046 -0.0566 0.4636 0.127 Uiso 1 1 calc R
H9B H 1.1514 -0.0936 0.4281 0.127 Uiso 1 1 calc R
H9C H 1.2146 -0.0375 0.4161 0.127 Uiso 1 1 calc R

loop_
_atom_site_aniso_label
_atom_site_aniso_U_11
_atom_site_aniso_U_22
_atom_site_aniso_U_33
_atom_site_aniso_U_23
_atom_site_aniso_U_13
_atom_site_aniso_U_12
Ir2 0.02469(14) 0.03054(14) 0.03190(14) -0.00039(9) 0.00067(9) 0.00189(9)
Ir1 0.0647(2) 0.03966(17) 0.03496(16) 0.00269(11) 0.00069(13) -0.01476(13)
Cl3 0.0254(8) 0.0580(10) 0.0402(8) -0.0009(7) -0.0036(6) 0.0009(7)
Cl4 0.0388(9) 0.0333(8) 0.0501(9) 0.0010(7) 0.0106(7) 0.0065(7)
Cl2 0.0723(15) 0.0426(10) 0.0781(14) 0.0103(10) -0.0140(12) -0.0188(10)
Cl1 0.0672(15) 0.0805(15) 0.0485(11) 0.0085(10) 0.0028(10) 0.0089(12)
N6 0.046(4) 0.035(3) 0.046(3) -0.001(3) 0.008(3) 0.003(3)
N4 0.028(3) 0.032(3) 0.030(2) 0.001(2) 0.000(2) 0.004(2)
C43 0.042(4) 0.047(4) 0.041(4) -0.003(3) 0.003(3) -0.007(3)
N1 0.053(4) 0.057(4) 0.039(3) 0.001(3) 0.001(3) -0.005(3)
C27 0.037(4) 0.034(3) 0.039(3) 0.006(3) 0.002(3) 0.001(3)
C26 0.033(3) 0.038(3) 0.032(3) 0.007(3) -0.003(3) 0.000(3)
C28 0.046(4) 0.052(4) 0.040(4) 0.005(3) 0.011(3) 0.003(4)
C23 0.035(4) 0.038(3) 0.045(4) 0.006(3) 0.001(3) -0.003(3)
C25 0.032(4) 0.041(4) 0.040(3) 0.007(3) 0.001(3) 0.006(3)
C39 0.044(4) 0.047(4) 0.052(4) 0.003(3) 0.012(4) -0.001(3)
C32 0.048(5) 0.065(5) 0.045(4) -0.004(4) -0.007(4) -0.013(4)
C40 0.063(6) 0.048(4) 0.065(5) 0.006(4) 0.012(4) 0.005(4)
C24 0.044(4) 0.033(3) 0.038(3) 0.000(3) -0.002(3) 0.007(3)
C44 0.027(3) 0.039(3) 0.043(4) -0.002(3) -0.006(3) -0.003(3)
C41 0.058(6) 0.057(5) 0.066(5) 0.009(4) 0.009(4) 0.023(4)
C30 0.088(7) 0.035(4) 0.048(4) -0.005(3) 0.002(4) 0.013(4)
C22 0.043(5) 0.080(6) 0.061(5) 0.005(5) -0.007(4) -0.016(4)
C11 0.079(7) 0.096(7) 0.043(5) 0.005(5) 0.006(5) 0.020(6)
N5 0.050(4) 0.042(3) 0.032(3) 0.005(2) -0.003(3) 0.005(3)
N2 0.064(5) 0.059(4) 0.042(3) 0.004(3) -0.011(3) -0.016(4)
C34 0.037(4) 0.048(4) 0.042(4) 0.001(3) 0.002(3) 0.006(3)
C33 0.024(3) 0.034(3) 0.034(3) -0.004(3) 0.004(2) 0.008(2)
C38 0.050(5) 0.053(4) 0.043(4) 0.007(3) 0.010(3) 0.008(4)
C29 0.044(4) 0.048(4) 0.065(5) -0.001(4) -0.002(4) -0.010(3)
C31 0.041(4) 0.065(5) 0.052(4) 0.012(4) 0.002(4) 0.017(4)
N3 0.076(6) 0.060(5) 0.060(4) -0.001(4) -0.020(4) 0.007(4)
C35 0.064(5) 0.060(5) 0.038(4) 0.001(4) -0.009(4) 0.001(4)
C17 0.062(6) 0.082(6) 0.043(4) 0.001(4) -0.007(4) -0.012(5)
C16 0.074(7) 0.080(7) 0.064(6) 0.020(5) -0.018(5) -0.001(5)
C21 0.066(6) 0.068(6) 0.060(5) -0.008(4) -0.011(5) -0.018(5)
C12 0.099(9) 0.096(8) 0.062(6) 0.007(5) 0.013(6) 0.063(7)
C2 0.096(8) 0.042(4) 0.034(4) 0.009(3) 0.001(4) -0.013(4)
C1 0.080(7) 0.061(5) 0.033(4) 0.001(3) 0.013(4) -0.029(5)
C3 0.091(7) 0.043(4) 0.048(4) 0.008(4) 0.001(5) -0.013(5)
C4 0.105(8) 0.050(5) 0.050(5) 0.001(4) 0.011(5) -0.027(5)
C42 0.113(10) 0.034(4) 0.104(8) -0.004(5) 0.032(7) -0.005(5)
C36 0.104(9) 0.081(7) 0.036(4) -0.003(4) -0.005(5) 0.009(6)
C37 0.074(7) 0.086(7) 0.064(6) 0.000(5) -0.027(5) 0.023(6)
C13 0.098(8) 0.055(5) 0.060(6) 0.000(5) 0.009(5) 0.007(5)
C18 0.086(7) 0.079(7) 0.044(5) 0.003(4) -0.007(5) 0.011(6)
C15 0.095(9) 0.056(6) 0.093(8) 0.006(6) 0.002(7) 0.008(6)
C5 0.083(7) 0.079(7) 0.047(5) 0.008(4) 0.003(5) -0.041(6)
C8 0.106(9) 0.073(6) 0.046(5) 0.001(4) -0.011(5) -0.003(6)
C19 0.072(8) 0.114(10) 0.105(9) 0.019(8) 0.018(7) 0.004(7)
C7 0.088(8) 0.083(7) 0.055(5) -0.014(5) 0.019(5) -0.013(6)
C20 0.131(13) 0.147(13) 0.046(6) -0.027(7) -0.006(6) -0.002(9)
C14 0.099(10) 0.056(6) 0.160(13) 0.006(7) -0.043(9) 0.019(6)
C6 0.071(7) 0.170(13) 0.053(5) 0.004(7) 0.014(5) -0.057(8)
C10 0.132(11) 0.066(6) 0.078(7) -0.019(6) 0.006(7) -0.049(7)
C9 0.123(10) 0.052(6) 0.079(7) 0.012(5) 0.004(7) 0.007(6)

loop_
_atom_type_symbol
_atom_type_description
_atom_type_scat_dispersion_real
_atom_type_scat_dispersion_imag
_atom_type_scat_source
C C 0.0033 0.0016 'International Tables Vol C Tables 4.2.6.8 and 6.1.1.4'
H H 0.0000 0.0000 'International Tables Vol C Tables 4.2.6.8 and 6.1.1.4'
N N 0.0061 0.0033 'International Tables Vol C Tables 4.2.6.8 and 6.1.1.4'
Cl Cl 0.1484 0.1585 'International Tables Vol C Tables 4.2.6.8 and 6.1.1.4'
Ir Ir -1.4442 7.9887 'International Tables Vol C Tables 4.2.6.8 and 6.1.1.4'

loop_
_geom_angle_atom_site_label_1
_geom_angle_atom_site_label_2
_geom_angle_atom_site_label_3
_geom_angle
C24 Ir2 C26 65.6(3)
C24 Ir2 C25 39.0(3)
C26 Ir2 C25 39.2(3)
C24 Ir2 C23 39.3(3)
C26 Ir2 C23 65.0(3)
C25 Ir2 C23 65.3(3)
C24 Ir2 N4 116.0(2)
C26 Ir2 N4 117.2(2)
C25 Ir2 N4 99.6(2)
C23 Ir2 N4 154.3(2)
C24 Ir2 C27 65.2(3)
C26 Ir2 C27 39.3(3)
C25 Ir2 C27 65.5(3)
C23 Ir2 C27 38.0(3)
N4 Ir2 C27 155.7(2)
C24 Ir2 Cl4 157.4(2)
C26 Ir2 Cl4 100.46(19)
C25 Ir2 Cl4 136.8(2)
C23 Ir2 Cl4 119.5(2)
N4 Ir2 Cl4 85.90(14)
C27 Ir2 Cl4 92.63(18)
C24 Ir2 Cl3 98.9(2)
C26 Ir2 Cl3 158.90(18)
C25 Ir2 Cl3 134.0(2)
C23 Ir2 Cl3 93.9(2)
N4 Ir2 Cl3 81.96(14)
C27 Ir2 Cl3 122.29(19)
Cl4 Ir2 Cl3 89.19(6)
C4 Ir1 C1 66.0(3)
C4 Ir1 C2 64.6(3)
C1 Ir1 C2 39.0(4)
C4 Ir1 C5 39.4(4)
C1 Ir1 C5 39.5(3)
C2 Ir1 C5 65.1(4)
C4 Ir1 N1 118.7(4)
C1 Ir1 N1 113.8(3)
C2 Ir1 N1 151.6(3)
C5 Ir1 N1 98.9(3)
C4 Ir1 C3 38.6(4)
C1 Ir1 C3 65.3(4)
C2 Ir1 C3 38.1(3)
C5 Ir1 C3 65.3(4)
N1 Ir1 C3 157.0(3)
C4 Ir1 Cl2 155.6(3)
C1 Ir1 Cl2 100.7(2)
C2 Ir1 Cl2 92.0(2)
C5 Ir1 Cl2 138.0(3)
N1 Ir1 Cl2 85.11(19)
C3 Ir1 Cl2 117.9(3)
C4 Ir1 Cl1 98.3(3)
C1 Ir1 Cl1 159.4(3)
C2 Ir1 Cl1 123.2(3)
C5 Ir1 Cl1 133.3(3)
N1 Ir1 Cl1 85.04(19)
C3 Ir1 Cl1 94.1(3)
Cl2 Ir1 Cl1 88.70(9)
C43 N6 C39 117.8(6)
C43 N6 C40 115.5(6)
C39 N6 C40 112.5(6)
C44 N4 C33 112.7(5)
C44 N4 Ir2 116.5(4)
C33 N4 Ir2 110.0(4)
C44 N4 H4 105.5
C33 N4 H4 105.5
Ir2 N4 H4 105.5
N6 C43 C44 112.6(6)
N6 C43 H43A 109.1
C44 C43 H43A 109.1
N6 C43 H43B 109.1
C44 C43 H43B 109.1
H43A C43 H43B 107.8
C11 N1 C22 113.1(8)
C11 N1 Ir1 112.9(5)
C22 N1 Ir1 113.6(5)
C11 N1 H1 105.4
C22 N1 H1 105.4
Ir1 N1 H1 105.4
C23 C27 C26 108.2(6)
C23 C27 C28 126.1(7)
C26 C27 C28 125.7(6)
C23 C27 Ir2 70.8(4)
C26 C27 Ir2 69.9(4)
C28 C27 Ir2 126.4(5)
C25 C26 C27 107.5(6)
C25 C26 C32 125.3(7)
C27 C26 C32 126.8(6)
C25 C26 Ir2 70.6(4)
C27 C26 Ir2 70.8(4)
C32 C26 Ir2 129.4(5)
C27 C28 H28A 109.5
C27 C28 H28B 109.5
H28A C28 H28B 109.5
C27 C28 H28C 109.5
H28A C28 H28C 109.5
H28B C28 H28C 109.5
C27 C23 C24 108.5(6)
C27 C23 C29 125.5(7)
C24 C23 C29 126.1(7)
C27 C23 Ir2 71.2(4)
C24 C23 Ir2 69.3(4)
C29 C23 Ir2 125.3(5)
C24 C25 C26 107.6(6)
C24 C25 C31 127.2(7)
C26 C25 C31 124.9(7)
C24 C25 Ir2 69.7(4)
C26 C25 Ir2 70.3(4)
C31 C25 Ir2 130.0(5)
N6 C39 C38 112.1(7)
N6 C39 H39A 109.2
C38 C39 H39A 109.2
N6 C39 H39B 109.2
C38 C39 H39B 109.2
H39A C39 H39B 107.9
C26 C32 H32A 109.5
C26 C32 H32B 109.5
H32A C32 H32B 109.5
C26 C32 H32C 109.5
H32A C32 H32C 109.5
H32B C32 H32C 109.5
N6 C40 C41 112.5(7)
N6 C40 C42 112.2(8)
C41 C40 C42 113.1(8)
N6 C40 H40 106.1
C41 C40 H40 106.1
C42 C40 H40 106.1
C25 C24 C23 108.1(6)
C25 C24 C30 126.5(7)
C23 C24 C30 125.0(7)
C25 C24 Ir2 71.4(4)
C23 C24 Ir2 71.4(4)
C30 C24 Ir2 127.8(5)
N4 C44 C43 112.1(5)
N4 C44 H44A 109.2
C43 C44 H44A 109.2
N4 C44 H44B 109.2
C43 C44 H44B 109.2
H44A C44 H44B 107.9
C40 C41 H41A 109.5
C40 C41 H41B 109.5
H41A C41 H41B 109.5
C40 C41 H41C 109.5
H41A C41 H41C 109.5
H41B C41 H41C 109.5
C24 C30 H30A 109.5
C24 C30 H30B 109.5
H30A C30 H30B 109.5
C24 C30 H30C 109.5
H30A C30 H30C 109.5
H30B C30 H30C 109.5
C21 C22 N1 113.0(7)
C21 C22 H22A 109.0
N1 C22 H22A 109.0
C21 C22 H22B 109.0
N1 C22 H22B 109.0
H22A C22 H22B 107.8
N1 C11 C12 113.3(7)
N1 C11 H11A 108.9
C12 C11 H11A 108.9
N1 C11 H11B 108.9
C12 C11 H11B 108.9
H11A C11 H11B 107.7
C38 N5 C35 117.4(6)
C38 N5 C34 112.4(6)
C35 N5 C34 115.0(6)
C17 N2 C18 117.3(7)
C17 N2 C21 115.5(8)
C18 N2 C21 109.6(8)
N5 C34 C33 111.2(6)
N5 C34 H34A 109.4
C33 C34 H34A 109.4
N5 C34 H34B 109.4
C33 C34 H34B 109.4
H34A C34 H34B 108.0
N4 C33 C34 114.7(5)
N4 C33 H33A 108.6
C34 C33 H33A 108.6
N4 C33 H33B 108.6
C34 C33 H33B 108.6
H33A C33 H33B 107.6
N5 C38 C39 112.8(6)
N5 C38 H38A 109.0
C39 C38 H38A 109.0
N5 C38 H38B 109.0
C39 C38 H38B 109.0
H38A C38 H38B 107.8
C23 C29 H29A 109.5
C23 C29 H29B 109.5
H29A C29 H29B 109.5
C23 C29 H29C 109.5
H29A C29 H29C 109.5
H29B C29 H29C 109.5
C25 C31 H31A 109.5
C25 C31 H31B 109.5
H31A C31 H31B 109.5
C25 C31 H31C 109.5
H31A C31 H31C 109.5
H31B C31 H31C 109.5
C12 N3 C16 111.2(9)
C12 N3 C13 121.8(9)
C16 N3 C13 108.4(8)
N5 C35 C37 111.3(7)
N5 C35 C36 114.4(8)
C37 C35 C36 111.8(8)
N5 C35 H35 106.2
C37 C35 H35 106.2
C36 C35 H35 106.2
N2 C17 C16 116.5(8)
N2 C17 H17A 108.2
C16 C17 H17A 108.2
N2 C17 H17B 108.2
C16 C17 H17B 108.2
H17A C17 H17B 107.3
N3 C16 C17 114.9(8)
N3 C16 H16A 108.5
C17 C16 H16A 108.5
N3 C16 H16B 108.5
C17 C16 H16B 108.5
H16A C16 H16B 107.5
N2 C21 C22 112.9(8)
N2 C21 H21A 109.0
C22 C21 H21A 109.0
N2 C21 H21B 109.0
C22 C21 H21B 109.0
H21A C21 H21B 107.8
N3 C12 C11 111.9(8)
N3 C12 H12A 109.2
C11 C12 H12A 109.2
N3 C12 H12B 109.2
C11 C12 H12B 109.2
H12A C12 H12B 107.9
C3 C2 C1 109.6(8)
C3 C2 C8 125.4(10)
C1 C2 C8 124.9(8)
C3 C2 Ir1 71.4(4)
C1 C2 Ir1 70.2(4)
C8 C2 Ir1 126.9(6)
C2 C1 C5 106.8(8)
C2 C1 C7 126.5(8)
C5 C1 C7 126.6(10)
C2 C1 Ir1 70.8(4)
C5 C1 Ir1 70.7(4)
C7 C1 Ir1 125.9(6)
C2 C3 C4 107.8(9)
C2 C3 C9 127.1(9)
C4 C3 C9 125.1(9)
C2 C3 Ir1 70.4(4)
C4 C3 Ir1 69.3(4)
C9 C3 Ir1 125.3(6)
C3 C4 C5 108.8(8)
C3 C4 C10 125.6(11)
C5 C4 C10 125.2(11)
C3 C4 Ir1 72.1(4)
C5 C4 Ir1 71.3(4)
C10 C4 Ir1 127.9(7)
C40 C42 H42A 109.5
C40 C42 H42B 109.5
H42A C42 H42B 109.5
C40 C42 H42C 109.5
H42A C42 H42C 109.5
H42B C42 H42C 109.5
C35 C36 H36A 109.5
C35 C36 H36B 109.5
H36A C36 H36B 109.5
C35 C36 H36C 109.5
H36A C36 H36C 109.5
H36B C36 H36C 109.5
C35 C37 H37A 109.5
C35 C37 H37B 109.5
H37A C37 H37B 109.5
C35 C37 H37C 109.5
H37A C37 H37C 109.5
H37B C37 H37C 109.5
C15 C13 N3 111.9(9)
C15 C13 C14 107.6(9)
N3 C13 C14 112.0(10)
C15 C13 H13 108.4
N3 C13 H13 108.4
C14 C13 H13 108.4
N2 C18 C20 113.2(10)
N2 C18 C19 110.9(9)
C20 C18 C19 111.1(10)
N2 C18 H18 107.1
C20 C18 H18 107.1
C19 C18 H18 107.1
C13 C15 H15A 109.5
C13 C15 H15B 109.5
H15A C15 H15B 109.5
C13 C15 H15C 109.5
H15A C15 H15C 109.5
H15B C15 H15C 109.5
C4 C5 C6 128.2(10)
C4 C5 C1 106.8(9)
C6 C5 C1 124.8(11)
C4 C5 Ir1 69.3(5)
C6 C5 Ir1 129.5(7)
C1 C5 Ir1 69.8(4)
C2 C8 H8A 109.5
C2 C8 H8B 109.5
H8A C8 H8B 109.5
C2 C8 H8C 109.5
H8A C8 H8C 109.5
H8B C8 H8C 109.5
C18 C19 H19A 109.5
C18 C19 H19B 109.5
H19A C19 H19B 109.5
C18 C19 H19C 109.5
H19A C19 H19C 109.5
H19B C19 H19C 109.5
C1 C7 H7A 109.5
C1 C7 H7B 109.5
H7A C7 H7B 109.5
C1 C7 H7C 109.5
H7A C7 H7C 109.5
H7B C7 H7C 109.5
C18 C20 H20A 109.5
C18 C20 H20B 109.5
H20A C20 H20B 109.5
C18 C20 H20C 109.5
H20A C20 H20C 109.5
H20B C20 H20C 109.5
C13 C14 H14A 109.5
C13 C14 H14B 109.5
H14A C14 H14B 109.5
C13 C14 H14C 109.5
H14A C14 H14C 109.5
H14B C14 H14C 109.5
C5 C6 H6A 109.5
C5 C6 H6B 109.5
H6A C6 H6B 109.5
C5 C6 H6C 109.5
H6A C6 H6C 109.5
H6B C6 H6C 109.5
C4 C10 H10A 109.5
C4 C10 H10B 109.5
H10A C10 H10B 109.5
C4 C10 H10C 109.5
H10A C10 H10C 109.5
H10B C10 H10C 109.5
C3 C9 H9A 109.5
C3 C9 H9B 109.5
H9A C9 H9B 109.5
C3 C9 H9C 109.5
H9A C9 H9C 109.5
H9B C9 H9C 109.5

loop_
_geom_bond_atom_site_label_1
_geom_bond_atom_site_label_2
_geom_bond_distance
Ir2 C24 2.141(7)
Ir2 C26 2.159(6)
Ir2 C25 2.163(7)
Ir2 C23 2.168(7)
Ir2 N4 2.170(5)
Ir2 C27 2.173(6)
Ir2 Cl4 2.4031(16)
Ir2 Cl3 2.4049(17)
Ir1 C4 2.136(8)
Ir1 C1 2.152(7)
Ir1 C2 2.160(6)
Ir1 C5 2.163(8)
Ir1 N1 2.168(7)
Ir1 C3 2.173(7)
Ir1 Cl2 2.396(2)
Ir1 Cl1 2.415(2)
N6 C43 1.441(9)
N6 C39 1.450(10)
N6 C40 1.480(10)
N4 C44 1.499(8)
N4 C33 1.511(8)
N4 H4 0.9300
C43 C44 1.532(10)
C43 H43A 0.9900
C43 H43B 0.9900
N1 C11 1.497(12)
N1 C22 1.495(11)
N1 H1 0.9300
C27 C23 1.414(10)
C27 C26 1.458(10)
C27 C28 1.498(10)
C26 C25 1.448(9)
C26 C32 1.500(10)
C28 H28A 0.9800
C28 H28B 0.9800
C28 H28C 0.9800
C23 C24 1.449(10)
C23 C29 1.504(10)
C25 C24 1.436(10)
C25 C31 1.488(10)
C39 C38 1.516(11)
C39 H39A 0.9900
C39 H39B 0.9900
C32 H32A 0.9800
C32 H32B 0.9800
C32 H32C 0.9800
C40 C41 1.488(13)
C40 C42 1.550(14)
C40 H40 1.0000
C24 C30 1.502(10)
C44 H44A 0.9900
C44 H44B 0.9900
C41 H41A 0.9800
C41 H41B 0.9800
C41 H41C 0.9800
C30 H30A 0.9800
C30 H30B 0.9800
C30 H30C 0.9800
C22 C21 1.480(13)
C22 H22A 0.9900
C22 H22B 0.9900
C11 C12 1.537(13)
C11 H11A 0.9900
C11 H11B 0.9900
N5 C38 1.448(10)
N5 C35 1.453(10)
N5 C34 1.463(9)
N2 C17 1.436(12)
N2 C18 1.467(13)
N2 C21 1.463(11)
C34 C33 1.516(9)
C34 H34A 0.9900
C34 H34B 0.9900
C33 H33A 0.9900
C33 H33B 0.9900
C38 H38A 0.9900
C38 H38B 0.9900
C29 H29A 0.9800
C29 H29B 0.9800
C29 H29C 0.9800
C31 H31A 0.9800
C31 H31B 0.9800
C31 H31C 0.9800
N3 C12 1.476(14)
N3 C16 1.478(12)
N3 C13 1.502(13)
C35 C37 1.505(13)
C35 C36 1.538(12)
C35 H35 1.0000
C17 C16 1.500(14)
C17 H17A 0.9900
C17 H17B 0.9900
C16 H16A 0.9900
C16 H16B 0.9900
C21 H21A 0.9900
C21 H21B 0.9900
C12 H12A 0.9900
C12 H12B 0.9900
C2 C3 1.416(12)
C2 C1 1.440(14)
C2 C8 1.490(13)
C1 C5 1.459(12)
C1 C7 1.510(13)
C3 C4 1.425(15)
C3 C9 1.517(15)
C4 C5 1.450(15)
C4 C10 1.518(12)
C42 H42A 0.9800
C42 H42B 0.9800
C42 H42C 0.9800
C36 H36A 0.9800
C36 H36B 0.9800
C36 H36C 0.9800
C37 H37A 0.9800
C37 H37B 0.9800
C37 H37C 0.9800
C13 C15 1.459(15)
C13 C14 1.547(14)
C13 H13 1.0000
C18 C20 1.535(14)
C18 C19 1.533(16)
C18 H18 1.0000
C15 H15A 0.9800
C15 H15B 0.9800
C15 H15C 0.9800
C5 C6 1.463(15)
C8 H8A 0.9800
C8 H8B 0.9800
C8 H8C 0.9800
C19 H19A 0.9800
C19 H19B 0.9800
C19 H19C 0.9800
C7 H7A 0.9800
C7 H7B 0.9800
C7 H7C 0.9800
C20 H20A 0.9800
C20 H20B 0.9800
C20 H20C 0.9800
C14 H14A 0.9800
C14 H14B 0.9800
C14 H14C 0.9800
C6 H6A 0.9800
C6 H6B 0.9800
C6 H6C 0.9800
C10 H10A 0.9800
C10 H10B 0.9800
C10 H10C 0.9800
C9 H9A 0.9800
C9 H9B 0.9800
C9 H9C 0.9800
